data_1535530
loop_
_publ_author_name
'Tougait, O.'
'Stepien-Damm, Yu.'
'Noel, H.'
'Zaremba, V.'
'Troc, R.'

_publ_section_title
;
 Synthesis, crystal structure and magnetic properties of U2 Co6 Al19
;
_journal_name_full 'Journal of Solid State Chemistry'
_journal_page_first 152
_journal_page_last 158
_journal_volume 174
_journal_year 2003
_chemical_formula_sum 'Al19 Co6 U2'
_chemical_name_systematic 'U2 Co6 Al19'
_space_group_IT_number 12
_symmetry_space_group_name_Hall '-C 2y'
_symmetry_space_group_name_H-M 'C 1 2/m 1'
_cell_angle_alpha 90
_cell_angle_beta 103.915
_cell_angle_gamma 90
_cell_formula_units_Z 4
_cell_length_a 17.4617
_cell_length_b 12.0474
_cell_length_c 8.2003
_cell_volume 1674.456
_citation_journal_id_ASTM JSSCBI
_cod_data_source_file Tougait_JSSCBI_2003_1166.cif
_cod_data_source_block Al19Co6U2
_cod_original_cell_volume 1674.457
_cod_database_code 1535530

loop_
_symmetry_equiv_pos_as_xyz
x,y,z
-x,y,-z
-x,-y,-z
x,-y,z
x+1/2,y+1/2,z
-x+1/2,y+1/2,-z
-x+1/2,-y+1/2,-z
x+1/2,-y+1/2,z

loop_
_atom_site_label
_atom_site_type_symbol
_atom_site_fract_x
_atom_site_fract_y
_atom_site_fract_z
_atom_site_occupancy
_atom_site_U_iso_or_equiv
Co1 Co 0.43499 0 0.09232 1 0.0
Al3 Al 0.08859 0 0.1824 1 0.0
Al1 Al 0 0.16849 0 1 0.0
Al7 Al 0.18274 0.11497 0.46639 1 0.0
Co4 Co 0.38374 0.30319 0.32709 1 0.0
Al4 Al 0.02627 0.17191 0.36227 1 0.0
Al2 Al 0.08267 0 0.6494 1 0.0
Al8 Al 0.25218 0.25062 0.2416 1 0.0
Al11 Al 0.44592 0.11793 0.35103 1 0.0
Co3 Co 0.12093 0.19832 0.18899 1 0.0
Al10 Al 0.35906 0.17415 0.05426 1 0.0
Al6 Al 0.14868 0.33256 0.4483 1 0.0
U1 U 0.281117 0 0.25773 1 0.0
Al9 Al 0.33259 0.38751 0.04501 1 0.0
Al5 Al 0.05217 0.38118 0.15421 1 0.0
Co2 Co 0.56308 0 0.4063 1 0.0
U2 U 0.718238 0 0.2273 1 0.0
